data_7220597
loop_
_publ_author_name
'Liu, Kang'
'Ma, Benhua'
'Guo, Xiaolei'
'Ma, Dingxuan'
'Meng, Lingkun'
'Zeng, Guang'
'Yang, Fen'
'Li, Guanghua'
'Shi, Zhan'
'Feng, Shouhua'

_publ_section_title
;
 Syntheses, structures, luminescence and magnetic properties of eleven
 coordination polymers constructed by a N,N&#x2032;-sulfuryldiimidazole
 ligand
;
_journal_issue 27
_journal_name_full CrystEngComm
_journal_page_first 5054
_journal_paper_doi 10.1039/C5CE00807G
_journal_volume 17
_journal_year 2015
_chemical_formula_moiety 'C6 H6 Co0.50 N5 O5 S'
_chemical_formula_sum 'C6 H6 Co0.5 N5 O5 S'
_chemical_formula_weight 289.69
_chemical_melting_point ?
_chemical_name_systematic
; 
 ? 
;
_space_group_IT_number 2
_symmetry_cell_setting triclinic
_symmetry_space_group_name_Hall '-P 1'
_symmetry_space_group_name_H-M 'P -1'
_atom_sites_solution_hydrogens geom
_atom_sites_solution_primary direct
_atom_sites_solution_secondary difmap
_audit_creation_method SHELXL-97
_audit_update_record
;
2015-05-26 deposited with the CCDC.
2015-06-01 downloaded from the CCDC.
;
_cell_angle_alpha 64.603(5)
_cell_angle_beta 76.394(5)
_cell_angle_gamma 82.581(5)
_cell_formula_units_Z 2
_cell_length_a 6.7656(6)
_cell_length_b 8.7886(7)
_cell_length_c 10.0635(8)
_cell_measurement_reflns_used 1845
_cell_measurement_temperature 293(2)
_cell_measurement_theta_max 2.29
_cell_measurement_theta_min 25.05
_cell_volume 525.11(8)
_computing_cell_refinement 'Bruker SMART'
_computing_data_collection 'Bruker SMART'
_computing_data_reduction 'Bruker SAINT'
_computing_molecular_graphics SHELXP-97
_computing_publication_material SHELXTL
_computing_structure_refinement 'SHELXL-97 (Sheldrick, 1997)'
_computing_structure_solution 'SHELXS-97 (Sheldrick, 1990)'
_diffrn_ambient_temperature 293(2)
_diffrn_detector_area_resol_mean 9.00cm
_diffrn_measured_fraction_theta_full 0.998
_diffrn_measured_fraction_theta_max 0.998
_diffrn_measurement_device_type 'CCD area detector'
_diffrn_measurement_method 'phi and omega scans'
_diffrn_radiation_monochromator graphite
_diffrn_radiation_source 'fine-focus sealed tube'
_diffrn_radiation_type MoK\a
_diffrn_radiation_wavelength 0.71073
_diffrn_reflns_av_R_equivalents 0.0405
_diffrn_reflns_av_sigmaI/netI 0.0656
_diffrn_reflns_limit_h_max 8
_diffrn_reflns_limit_h_min -7
_diffrn_reflns_limit_k_max 10
_diffrn_reflns_limit_k_min -10
_diffrn_reflns_limit_l_max 11
_diffrn_reflns_limit_l_min -11
_diffrn_reflns_number 2980
_diffrn_reflns_theta_full 25.05
_diffrn_reflns_theta_max 25.05
_diffrn_reflns_theta_min 2.29
_diffrn_standards_decay_% none
_diffrn_standards_interval_count none
_diffrn_standards_interval_time none
_diffrn_standards_number none
_exptl_absorpt_coefficient_mu 1.093
_exptl_absorpt_correction_T_max 0.757
_exptl_absorpt_correction_T_min 0.680
_exptl_absorpt_correction_type empirical
_exptl_absorpt_process_details SADABS
_exptl_crystal_colour pink
_exptl_crystal_density_diffrn 1.832
_exptl_crystal_density_meas ?
_exptl_crystal_density_method 'not measured'
_exptl_crystal_description block
_exptl_crystal_F_000 293
_exptl_crystal_size_max 0.38
_exptl_crystal_size_mid 0.30
_exptl_crystal_size_min 0.24
_refine_diff_density_max 0.299
_refine_diff_density_min -0.297
_refine_diff_density_rms 0.066
_refine_ls_extinction_method none
_refine_ls_goodness_of_fit_ref 0.937
_refine_ls_hydrogen_treatment constr
_refine_ls_matrix_type full
_refine_ls_number_parameters 160
_refine_ls_number_reflns 1845
_refine_ls_number_restraints 0
_refine_ls_restrained_S_all 0.937
_refine_ls_R_factor_all 0.0528
_refine_ls_R_factor_gt 0.0338
_refine_ls_shift/su_max 0.000
_refine_ls_shift/su_mean 0.000
_refine_ls_structure_factor_coef Fsqd
_refine_ls_weighting_details 'calc w=1/[\s^2^(Fo^2^)+(0.0246P)^2^+0.0000P] where P=(Fo^2^+2Fc^2^)/3'
_refine_ls_weighting_scheme calc
_refine_ls_wR_factor_gt 0.0642
_refine_ls_wR_factor_ref 0.0701
_reflns_number_gt 1379
_reflns_number_total 1845
_reflns_threshold_expression >2sigma(I)
_cod_data_source_file c5ce00807g3.cif
_cod_data_source_block sad
_cod_depositor_comments
;
The following automatic conversions were performed:

'_chemical_melting_point' value 'not measured' was changed to '?' -
the value is undefined or not given.

'_exptl_crystal_density_meas' value 'none' was changed to '?' - the
value is perceived as not measured.

Automatic conversion script
Id: cif_fix_values 3271 2015-04-21 07:52:19Z andrius 

 Adding full bibliography for 7220595--7220605.cif.
;
_cod_original_sg_symbol_Hall -P1
_cod_original_sg_symbol_H-M P-1
_cod_original_formula_sum 'C6 H6 Co0.50 N5 O5 S'
_cod_database_code 7220597

loop_
_symmetry_equiv_pos_as_xyz
'x, y, z'
'-x, -y, -z'

loop_
_atom_site_label
_atom_site_type_symbol
_atom_site_fract_x
_atom_site_fract_y
_atom_site_fract_z
_atom_site_U_iso_or_equiv
_atom_site_adp_type
_atom_site_occupancy
_atom_site_symmetry_multiplicity
_atom_site_calc_flag
_atom_site_refinement_flags
Co1 Co 0.5000 0.0000 0.5000 0.02147(18) Uani 1 2 d S
S1 S 0.01053(11) 0.40608(9) 0.78219(9) 0.0262(2) Uani 1 1 d .
N1 N 0.3406(4) 0.0812(3) 0.6689(3) 0.0246(6) Uani 1 1 d .
N2 N 0.1473(3) 0.2397(3) 0.7707(3) 0.0228(6) Uani 1 1 d .
N3 N 0.1928(4) 0.5342(3) 0.7524(3) 0.0253(6) Uani 1 1 d .
N4 N 0.3925(4) 0.7507(3) 0.6422(3) 0.0264(6) Uani 1 1 d .
N5 N 0.8041(4) -0.0612(4) 0.7052(3) 0.0319(6) Uani 1 1 d .
O1 O -0.0835(3) 0.4825(3) 0.6569(2) 0.0338(5) Uani 1 1 d .
O2 O -0.0949(3) 0.3537(3) 0.9319(2) 0.0376(6) Uani 1 1 d .
O3 O 0.7668(3) -0.0768(3) 0.5928(2) 0.0323(5) Uani 1 1 d .
O4 O 0.8110(4) 0.0798(3) 0.7012(3) 0.0505(7) Uani 1 1 d .
O5 O 0.8332(4) -0.1909(3) 0.8156(3) 0.0544(7) Uani 1 1 d .
C1 C 0.2324(4) 0.2201(4) 0.6411(4) 0.0256(7) Uani 1 1 d .
H1B H 0.2148 0.2964 0.5458 0.031 Uiso 1 1 calc R
C2 C 0.3286(5) 0.0074(4) 0.8228(3) 0.0305(7) Uani 1 1 d .
H2B H 0.3929 -0.0942 0.8744 0.037 Uiso 1 1 calc R
C3 C 0.2121(5) 0.1020(4) 0.8871(3) 0.0286(7) Uani 1 1 d .
H3A H 0.1811 0.0800 0.9886 0.034 Uiso 1 1 calc R
C4 C 0.2327(5) 0.6880(4) 0.6345(4) 0.0288(7) Uani 1 1 d .
H4B H 0.1569 0.7403 0.5597 0.035 Uiso 1 1 calc R
C5 C 0.4608(5) 0.6319(4) 0.7678(4) 0.0312(8) Uani 1 1 d .
H5A H 0.5753 0.6427 0.7988 0.037 Uiso 1 1 calc R
C6 C 0.3397(5) 0.4994(4) 0.8384(4) 0.0342(8) Uani 1 1 d .
H6A H 0.3514 0.4046 0.9261 0.041 Uiso 1 1 calc R

loop_
_atom_site_aniso_label
_atom_site_aniso_U_11
_atom_site_aniso_U_22
_atom_site_aniso_U_33
_atom_site_aniso_U_23
_atom_site_aniso_U_13
_atom_site_aniso_U_12
Co1 0.0253(3) 0.0184(3) 0.0204(4) -0.0086(3) -0.0028(3) -0.0009(3)
S1 0.0249(4) 0.0212(4) 0.0295(5) -0.0107(4) 0.0008(4) -0.0011(3)
N1 0.0271(14) 0.0210(14) 0.0252(15) -0.0105(12) -0.0034(12) 0.0011(12)
N2 0.0274(14) 0.0192(13) 0.0229(14) -0.0104(12) -0.0041(12) 0.0001(11)
N3 0.0291(14) 0.0196(13) 0.0252(15) -0.0079(12) -0.0043(12) -0.0017(11)
N4 0.0318(15) 0.0223(14) 0.0235(15) -0.0086(13) -0.0034(12) -0.0024(12)
N5 0.0258(15) 0.0404(18) 0.0310(17) -0.0161(15) -0.0039(13) -0.0045(13)
O1 0.0314(12) 0.0299(12) 0.0387(14) -0.0115(11) -0.0135(11) 0.0055(10)
O2 0.0377(13) 0.0343(13) 0.0308(13) -0.0135(11) 0.0127(11) -0.0029(11)
O3 0.0332(13) 0.0425(14) 0.0295(13) -0.0205(12) -0.0118(10) 0.0014(11)
O4 0.0657(17) 0.0417(16) 0.0568(18) -0.0274(14) -0.0172(14) -0.0095(13)
O5 0.0791(19) 0.0453(16) 0.0332(16) -0.0060(14) -0.0258(14) 0.0064(14)
C1 0.0311(18) 0.0261(18) 0.0203(16) -0.0108(14) -0.0028(14) -0.0037(15)
C2 0.0364(19) 0.0239(17) 0.0260(19) -0.0067(15) -0.0069(15) 0.0053(15)
C3 0.0357(19) 0.0254(17) 0.0203(17) -0.0073(15) -0.0022(15) -0.0003(15)
C4 0.0351(19) 0.0207(17) 0.0266(18) -0.0076(14) -0.0037(15) -0.0007(15)
C5 0.0351(19) 0.0257(18) 0.034(2) -0.0112(16) -0.0112(16) 0.0001(15)
C6 0.046(2) 0.0244(18) 0.028(2) -0.0050(16) -0.0144(17) 0.0010(16)

loop_
_atom_type_symbol
_atom_type_description
_atom_type_scat_dispersion_real
_atom_type_scat_dispersion_imag
_atom_type_scat_source
C C 0.0033 0.0016 'International Tables Vol C Tables 4.2.6.8 and 6.1.1.4'
H H 0.0000 0.0000 'International Tables Vol C Tables 4.2.6.8 and 6.1.1.4'
Co Co 0.3494 0.9721 'International Tables Vol C Tables 4.2.6.8 and 6.1.1.4'
N N 0.0061 0.0033 'International Tables Vol C Tables 4.2.6.8 and 6.1.1.4'
O O 0.0106 0.0060 'International Tables Vol C Tables 4.2.6.8 and 6.1.1.4'
S S 0.1246 0.1234 'International Tables Vol C Tables 4.2.6.8 and 6.1.1.4'

loop_
_geom_angle_atom_site_label_1
_geom_angle_atom_site_label_2
_geom_angle_atom_site_label_3
_geom_angle
_geom_angle_site_symmetry_1
_geom_angle_site_symmetry_3
O3 Co1 O3 180 . 2_656
O3 Co1 N1 86.17(8) . 2_656
O3 Co1 N1 93.83(8) 2_656 2_656
O3 Co1 N1 93.83(8) . .
O3 Co1 N1 86.17(8) 2_656 .
N1 Co1 N1 180.000(1) 2_656 .
O3 Co1 N4 87.34(9) . 1_545
O3 Co1 N4 92.66(9) 2_656 1_545
N1 Co1 N4 90.98(9) 2_656 1_545
N1 Co1 N4 89.02(9) . 1_545
O3 Co1 N4 92.66(9) . 2_666
O3 Co1 N4 87.34(9) 2_656 2_666
N1 Co1 N4 89.02(9) 2_656 2_666
N1 Co1 N4 90.98(9) . 2_666
N4 Co1 N4 180 1_545 2_666
O2 S1 O1 124.09(13) . .
O2 S1 N2 106.35(13) . .
O1 S1 N2 108.02(12) . .
O2 S1 N3 108.76(13) . .
O1 S1 N3 106.15(13) . .
N2 S1 N3 101.16(12) . .
C1 N1 C2 105.8(2) . .
C1 N1 Co1 123.7(2) . .
C2 N1 Co1 130.48(19) . .
C1 N2 C3 106.9(2) . .
C1 N2 S1 125.9(2) . .
C3 N2 S1 126.94(19) . .
C4 N3 C6 107.6(2) . .
C4 N3 S1 126.4(2) . .
C6 N3 S1 125.9(2) . .
C4 N4 C5 106.1(3) . .
C4 N4 Co1 125.4(2) . 1_565
C5 N4 Co1 128.2(2) . 1_565
O4 N5 O5 121.8(3) . .
O4 N5 O3 120.0(3) . .
O5 N5 O3 118.2(3) . .
N5 O3 Co1 128.42(18) . .
N1 C1 N2 111.0(3) . .
N1 C1 H1B 124.5 . .
N2 C1 H1B 124.5 . .
C3 C2 N1 110.8(3) . .
C3 C2 H2B 124.6 . .
N1 C2 H2B 124.6 . .
C2 C3 N2 105.4(3) . .
C2 C3 H3A 127.3 . .
N2 C3 H3A 127.3 . .
N4 C4 N3 110.3(3) . .
N4 C4 H4B 124.9 . .
N3 C4 H4B 124.9 . .
C6 C5 N4 110.8(3) . .
C6 C5 H5A 124.6 . .
N4 C5 H5A 124.6 . .
C5 C6 N3 105.2(3) . .
C5 C6 H6A 127.4 . .
N3 C6 H6A 127.4 . .

loop_
_geom_bond_atom_site_label_1
_geom_bond_atom_site_label_2
_geom_bond_distance
_geom_bond_site_symmetry_2
Co1 O3 2.127(2) .
Co1 O3 2.127(2) 2_656
Co1 N1 2.131(2) 2_656
Co1 N1 2.131(2) .
Co1 N4 2.147(2) 1_545
Co1 N4 2.147(2) 2_666
S1 O2 1.405(2) .
S1 O1 1.410(2) .
S1 N2 1.660(2) .
S1 N3 1.665(2) .
N1 C1 1.295(4) .
N1 C2 1.386(4) .
N2 C1 1.370(3) .
N2 C3 1.385(4) .
N3 C4 1.370(4) .
N3 C6 1.388(4) .
N4 C4 1.307(4) .
N4 C5 1.385(4) .
N4 Co1 2.147(2) 1_565
N5 O4 1.229(3) .
N5 O5 1.238(3) .
N5 O3 1.280(3) .
C1 H1B 0.9300 .
C2 C3 1.335(4) .
C2 H2B 0.9300 .
C3 H3A 0.9300 .
C4 H4B 0.9300 .
C5 C6 1.340(4) .
C5 H5A 0.9300 .
C6 H6A 0.9300 .
